data_4020139
loop_
_publ_author_name
'Jonathan L. Sessler'
'Deqiang An'
'Won-Seob Cho'
'Vincent Lynch'
'Dae-Wi Yoon'
'Seong-Jin Hong'
'Chang-Hee Lee'

_journal_name_full 'Journal of Organic Chemistry'
_journal_page_first 1511
_journal_page_last 1517
_journal_paper_doi 10.1021/jo048480q
_journal_volume 70
_journal_year 2005
_chemical_formula_sum 'C60 H83 Cl2 N5 O2 S2'
_chemical_formula_weight 1041.33
_space_group_IT_number 4
_symmetry_cell_setting monoclinic
_symmetry_space_group_name_Hall 'P 2yb'
_symmetry_space_group_name_H-M 'P 1 21 1'
_atom_sites_solution_hydrogens geom
_atom_sites_solution_primary direct
_atom_sites_solution_secondary difmap
_cell_angle_alpha 90.00
_cell_angle_beta 113.6230(10)
_cell_angle_gamma 90.00
_cell_formula_units_Z 2
_cell_length_a 11.5806(2)
_cell_length_b 22.8486(4)
_cell_length_c 12.1009(2)
_cell_measurement_temperature 153(2)
_cell_volume 2933.59(9)
_diffrn_ambient_temperature 153(2)
_diffrn_detector_area_resol_mean ?
_diffrn_measurement_device_type 'Nonius Kappa CCD'
_diffrn_measurement_method \w-scans
_diffrn_radiation_monochromator graphite
_diffrn_radiation_source 'fine-focus sealed tube'
_diffrn_radiation_type MoK\a
_diffrn_radiation_wavelength 0.71073
_diffrn_reflns_av_R_equivalents 0.0000
_diffrn_reflns_av_sigmaI/netI 0.0787
_diffrn_reflns_limit_h_max 15
_diffrn_reflns_limit_h_min -15
_diffrn_reflns_limit_k_max 29
_diffrn_reflns_limit_k_min -20
_diffrn_reflns_limit_l_max 15
_diffrn_reflns_limit_l_min -15
_diffrn_reflns_number 10518
_diffrn_reflns_theta_max 27.49
_diffrn_reflns_theta_min 3.14
_diffrn_standards_decay_% ?
_diffrn_standards_interval_count ?
_diffrn_standards_interval_time ?
_diffrn_standards_number ?
_exptl_absorpt_coefficient_mu 0.227
_exptl_absorpt_correction_type none
_exptl_crystal_colour colorless
_exptl_crystal_density_diffrn 1.179
_exptl_crystal_density_meas ?
_exptl_crystal_density_method 'not measured'
_exptl_crystal_description lathes
_exptl_crystal_F_000 1120
_exptl_crystal_size_max 0.55
_exptl_crystal_size_mid 0.18
_exptl_crystal_size_min 0.10
_refine_ls_abs_structure_details 'Flack H D (1983), Acta Cryst. A39, 876-881'
_refine_ls_abs_structure_Flack 0.00(6)
_refine_ls_extinction_coef ?
_refine_ls_extinction_method none
_refine_ls_goodness_of_fit_ref 0.986
_refine_ls_hydrogen_treatment mixed
_refine_ls_matrix_type full
_refine_ls_number_parameters 668
_refine_ls_number_reflns 10518
_refine_ls_number_restraints 3
_refine_ls_restrained_S_all 0.986
_refine_ls_R_factor_all 0.0988
_refine_ls_R_factor_gt 0.0507
_refine_ls_shift/su_max 1.008
_refine_ls_shift/su_mean 0.006
_refine_ls_structure_factor_coef Fsqd
_refine_ls_weighting_details 'calc w=1/[\s^2^(Fo^2^)+(0.0279P)^2^+1.7000P] where P=(Fo^2^+2Fc^2^)/3'
_refine_ls_weighting_scheme calc
_refine_ls_wR_factor_gt 0.0909
_refine_ls_wR_factor_ref 0.1074
_reflns_number_gt 7209
_reflns_number_total 10518
_reflns_threshold_expression >2sigma(I)
_cod_depositor_comments
;
The following automatic conversions were performed:
'_symmetry_cell_setting' value 'Monoclinic' changed to 'monoclinic'
according to '/home/saulius/struct/CIF-dictionaries/cif_core.dic'
dictionary named 'cif_core.dic' version 2.4.1 from 2010-06-29.

Automatic conversion script
Id: cif_fix_enum 1527 2010-12-29 10:47:43Z saulius 
;
_cod_original_sg_symbol_H-M 'P 21'
_cod_database_code 4020139

loop_
_symmetry_equiv_pos_as_xyz
'x, y, z'
'-x, y+1/2, -z'

loop_
_atom_site_label
_atom_site_type_symbol
_atom_site_fract_x
_atom_site_fract_y
_atom_site_fract_z
_atom_site_U_iso_or_equiv
_atom_site_adp_type
_atom_site_occupancy
_atom_site_symmetry_multiplicity
_atom_site_calc_flag
_atom_site_refinement_flags
_atom_site_disorder_assembly
_atom_site_disorder_group
S1 S 0.84949(9) 0.42863(4) 0.72376(7) 0.0385(2) Uani 1 1 d . . .
S2 S 0.15511(9) 0.40420(4) 0.23968(8) 0.0377(2) Uani 1 1 d . . .
N1 N 0.6111(3) 0.27765(13) 0.6811(2) 0.0286(6) Uani 1 1 d . . .
N2 N 0.3557(3) 0.26808(13) 0.4956(2) 0.0276(6) Uani 1 1 d . . .
N3 N 0.4780(3) 0.46971(12) 0.1722(3) 0.0302(7) Uani 1 1 d . . .
N4 N 0.7345(3) 0.47378(12) 0.3466(2) 0.0285(6) Uani 1 1 d . . .
C1 C 0.8846(3) 0.42689(15) 0.5984(3) 0.0290(7) Uani 1 1 d . . .
C2 C 0.8816(3) 0.37110(16) 0.5602(3) 0.0401(9) Uani 1 1 d . . .
H2 H 0.8961 0.3612 0.4897 0.048 Uiso 1 1 d R . .
C3 C 0.8547(3) 0.32971(16) 0.6336(3) 0.0421(9) Uani 1 1 d . . .
H3 H 0.8504 0.2884 0.6185 0.051 Uiso 1 1 d R . .
C4 C 0.8366(3) 0.35352(15) 0.7278(3) 0.0338(8) Uani 1 1 d . . .
C5 C 0.8113(3) 0.32198(16) 0.8272(3) 0.0388(9) Uani 1 1 d . . .
C6 C 0.7273(3) 0.27069(15) 0.7743(3) 0.0312(8) Uani 1 1 d . . .
C7 C 0.7391(3) 0.21211(16) 0.8020(3) 0.0388(9) Uani 1 1 d . . .
H7 H 0.8108 0.1940 0.8638 0.047 Uiso 1 1 d R . .
C8 C 0.6279(3) 0.18351(15) 0.7235(3) 0.0338(8) Uani 1 1 d . . .
H8 H 0.6097 0.1425 0.7218 0.041 Uiso 1 1 d R . .
C9 C 0.5501(3) 0.22508(14) 0.6499(3) 0.0261(7) Uani 1 1 d . . .
C10 C 0.4221(3) 0.22033(14) 0.5581(3) 0.0254(7) Uani 1 1 d . . .
C11 C 0.3429(3) 0.17291(15) 0.5206(3) 0.0353(8) Uani 1 1 d . . .
H11 H 0.3643 0.1334 0.5485 0.042 Uiso 1 1 d R . .
C12 C 0.2267(3) 0.19231(15) 0.4329(3) 0.0369(9) Uani 1 1 d . . .
H12 H 0.1537 0.1689 0.3895 0.044 Uiso 1 1 d R . .
C13 C 0.2367(3) 0.25153(14) 0.4187(3) 0.0298(8) Uani 1 1 d . . .
C14 C 0.1401(3) 0.29627(15) 0.3468(3) 0.0337(8) Uani 1 1 d . . .
C15 C 0.1881(3) 0.33070(14) 0.2659(3) 0.0287(8) Uani 1 1 d . . .
C16 C 0.2545(3) 0.31173(15) 0.2037(3) 0.0345(8) Uani 1 1 d . . .
H16 H 0.2808 0.2718 0.2050 0.041 Uiso 1 1 d R . .
C17 C 0.2801(3) 0.35659(15) 0.1357(3) 0.0328(8) Uani 1 1 d . . .
H17 H 0.3273 0.3500 0.0873 0.039 Uiso 1 1 d R . .
C18 C 0.2340(3) 0.40946(14) 0.1460(3) 0.0274(7) Uani 1 1 d . . .
C19 C 0.2421(3) 0.46702(15) 0.0871(3) 0.0326(8) Uani 1 1 d . . .
C20 C 0.3654(3) 0.46887(14) 0.0723(3) 0.0294(8) Uani 1 1 d . . .
C21 C 0.3939(3) 0.47001(16) -0.0263(3) 0.0359(8) Uani 1 1 d . . .
H21 H 0.3335 0.4701 -0.1086 0.043 Uiso 1 1 d R . .
C22 C 0.5262(3) 0.47066(15) 0.0131(3) 0.0344(8) Uani 1 1 d . . .
H22 H 0.5732 0.4707 -0.0368 0.041 Uiso 1 1 d R . .
C23 C 0.5770(3) 0.47033(14) 0.1372(3) 0.0295(7) Uani 1 1 d . . .
C24 C 0.7065(3) 0.47287(14) 0.2250(3) 0.0293(8) Uani 1 1 d . . .
C25 C 0.8181(3) 0.47641(15) 0.2110(3) 0.0349(8) Uani 1 1 d . . .
H25 H 0.8275 0.4766 0.1357 0.042 Uiso 1 1 d R . .
C26 C 0.9161(3) 0.47992(14) 0.3286(3) 0.0327(8) Uani 1 1 d . . .
H26 H 1.0046 0.4827 0.3469 0.039 Uiso 1 1 d R . .
C27 C 0.8624(3) 0.47814(14) 0.4108(3) 0.0282(7) Uani 1 1 d . . .
C28 C 0.9168(3) 0.48201(14) 0.5462(3) 0.0314(8) Uani 1 1 d . . .
C29 C 0.9381(4) 0.3010(2) 0.9225(3) 0.0655(13) Uani 1 1 d . . .
H29A H 0.9767 0.2750 0.8851 0.098 Uiso 1 1 d R . .
H29B H 0.9917 0.3343 0.9545 0.098 Uiso 1 1 d R . .
H29C H 0.9259 0.2809 0.9867 0.098 Uiso 1 1 d R . .
C30 C 0.7482(4) 0.36364(19) 0.8870(3) 0.0572(12) Uani 1 1 d . . .
H30A H 0.6683 0.3764 0.8281 0.086 Uiso 1 1 d R . .
H30B H 0.7359 0.3436 0.9512 0.086 Uiso 1 1 d R . .
H30C H 0.8017 0.3970 0.9190 0.086 Uiso 1 1 d R . .
C31 C 0.0159(4) 0.2660(2) 0.2696(4) 0.0569(12) Uani 1 1 d . . .
H31A H -0.0151 0.2447 0.3205 0.085 Uiso 1 1 d R . .
H31B H -0.0457 0.2945 0.2238 0.085 Uiso 1 1 d R . .
H31C H 0.0313 0.2394 0.2157 0.085 Uiso 1 1 d R . .
C32 C 0.1165(4) 0.33798(17) 0.4353(3) 0.0491(11) Uani 1 1 d . . .
H32A H 0.1934 0.3575 0.4843 0.074 Uiso 1 1 d R . .
H32B H 0.0545 0.3665 0.3903 0.074 Uiso 1 1 d R . .
H32C H 0.0862 0.3161 0.4860 0.074 Uiso 1 1 d R . .
C33 C 0.1320(3) 0.47091(17) -0.0371(3) 0.0400(9) Uani 1 1 d . . .
H33A H 0.1366 0.4387 -0.0860 0.060 Uiso 1 1 d R . .
H33B H 0.0538 0.4692 -0.0272 0.060 Uiso 1 1 d R . .
H33C H 0.1366 0.5071 -0.0756 0.060 Uiso 1 1 d R . .
C34 C 0.2327(4) 0.51935(16) 0.1642(3) 0.0412(9) Uani 1 1 d . . .
H34A H 0.3015 0.5175 0.2420 0.062 Uiso 1 1 d R . .
H34B H 0.2371 0.5554 0.1252 0.062 Uiso 1 1 d R . .
H34C H 0.1543 0.5176 0.1736 0.062 Uiso 1 1 d R . .
C35 C 1.0607(3) 0.48850(16) 0.5942(3) 0.0414(9) Uani 1 1 d . . .
H35A H 1.0953 0.4544 0.5726 0.062 Uiso 1 1 d R . .
H35B H 1.0809 0.5225 0.5589 0.062 Uiso 1 1 d R . .
H35C H 1.0958 0.4925 0.6804 0.062 Uiso 1 1 d R . .
C36 C 0.8626(4) 0.53649(15) 0.5829(3) 0.0430(9) Uani 1 1 d . . .
H36A H 0.7727 0.5327 0.5538 0.065 Uiso 1 1 d R . .
H36B H 0.8978 0.5405 0.6691 0.065 Uiso 1 1 d R . .
H36C H 0.8830 0.5705 0.5476 0.065 Uiso 1 1 d R . .
O1A O 0.5390(2) 0.43118(11) 0.41216(18) 0.0345(5) Uani 1 1 d . . .
O2A O 0.4882(2) 0.37639(10) 0.5393(2) 0.0368(6) Uani 1 1 d . . .
C1A C 0.4682(3) 0.47907(14) 0.5465(3) 0.0254(7) Uani 1 1 d . . .
C2A C 0.4271(3) 0.47540(15) 0.6392(3) 0.0396(9) Uani 1 1 d . . .
H2A H 0.4217 0.4380 0.6729 0.048 Uiso 1 1 d R . .
C3A C 0.3946(4) 0.52559(16) 0.6843(3) 0.0461(10) Uani 1 1 d . . .
H3A H 0.3659 0.5227 0.7483 0.055 Uiso 1 1 d R . .
C4A C 0.3999(4) 0.57891(16) 0.6367(3) 0.0435(9) Uani 1 1 d . . .
H4A H 0.3772 0.6135 0.6684 0.052 Uiso 1 1 d R . .
C5A C 0.4417(4) 0.58378(15) 0.5455(3) 0.0407(9) Uani 1 1 d . . .
H5A H 0.4430 0.6210 0.5094 0.049 Uiso 1 1 d R . .
C6A C 0.4751(3) 0.53381(15) 0.5012(3) 0.0337(8) Uani 1 1 d . . .
H6A H 0.5075 0.5374 0.4398 0.040 Uiso 1 1 d R . .
C7A C 0.5021(3) 0.42462(15) 0.4958(3) 0.0271(7) Uani 1 1 d . . .
N1B N 0.3412(3) 0.17109(12) -0.0802(2) 0.0344(7) Uani 1 1 d . . .
C1B C 0.2492(4) 0.14705(16) -0.1992(3) 0.0445(10) Uani 1 1 d . . .
H1BA H 0.2489 0.1051 -0.1951 0.053 Uiso 1 1 d R . .
H1BB H 0.2785 0.1577 -0.2603 0.053 Uiso 1 1 d R . .
C2B C 0.1143(4) 0.1664(2) -0.2400(4) 0.0641(12) Uani 1 1 d D A .
H2BA H 0.1121 0.2084 -0.2419 0.077 Uiso 1 1 d R . .
H2BB H 0.0795 0.1529 -0.1847 0.077 Uiso 1 1 d R . .
C3B C 0.0366(4) 0.1421(2) -0.3661(4) 0.0662(13) Uani 1 1 d D . .
H3BA H 0.0545 0.1010 -0.3654 0.079 Uiso 1 1 d R A .
H3BB H 0.0649 0.1606 -0.4220 0.079 Uiso 1 1 d R . .
C4B C -0.1015(7) 0.1447(5) -0.4021(10) 0.081(4) Uani 0.58 1 d PD A 1
H4BA H -0.1438 0.1289 -0.4818 0.122 Uiso 0.58 1 d PR A 1
H4BB H -0.1227 0.1220 -0.3462 0.122 Uiso 0.58 1 d PR A 1
H4BC H -0.1276 0.1845 -0.4011 0.122 Uiso 0.58 1 d PR A 1
C4BA C -0.0848(12) 0.1710(7) -0.4328(14) 0.128(11) Uani 0.42 1 d PD A 2
H4BD H -0.1279 0.1535 -0.5108 0.192 Uiso 0.42 1 d PR A 2
H4BE H -0.1335 0.1654 -0.3855 0.192 Uiso 0.42 1 d PR A 2
H4BF H -0.0742 0.2121 -0.4420 0.192 Uiso 0.42 1 d PR A 2
C5B C 0.4679(3) 0.14302(15) -0.0584(3) 0.0394(9) Uani 1 1 d . . .
H5BA H 0.4917 0.1537 -0.1231 0.047 Uiso 1 1 d R . .
H5BB H 0.4590 0.1012 -0.0598 0.047 Uiso 1 1 d R . .
C6B C 0.5748(3) 0.15947(19) 0.0581(4) 0.0495(10) Uani 1 1 d . . .
H6BA H 0.5535 0.1484 0.1241 0.059 Uiso 1 1 d R . .
H6BB H 0.5865 0.2011 0.0605 0.059 Uiso 1 1 d R . .
C7B C 0.6964(4) 0.13013(19) 0.0713(4) 0.0550(11) Uani 1 1 d . . .
H7BA H 0.7196 0.1433 0.0076 0.066 Uiso 1 1 d R . .
H7BB H 0.6816 0.0887 0.0619 0.066 Uiso 1 1 d R . .
C8B C 0.8038(4) 0.1404(2) 0.1904(5) 0.0842(16) Uani 1 1 d . . .
H8BA H 0.8781 0.1204 0.1939 0.126 Uiso 1 1 d R . .
H8BB H 0.8200 0.1817 0.1995 0.126 Uiso 1 1 d R . .
H8BC H 0.7816 0.1267 0.2543 0.126 Uiso 1 1 d R . .
C9B C 0.3495(4) 0.23745(15) -0.0845(3) 0.0389(9) Uani 1 1 d . . .
H9BA H 0.4098 0.2499 -0.0071 0.047 Uiso 1 1 d R . .
H9BB H 0.2693 0.2540 -0.0959 0.047 Uiso 1 1 d R . .
C10B C 0.3921(5) 0.26203(16) -0.1780(4) 0.0568(12) Uani 1 1 d . . .
H10A H 0.3405 0.2449 -0.2544 0.068 Uiso 1 1 d R . .
H10B H 0.4784 0.2520 -0.1593 0.068 Uiso 1 1 d R . .
C11B C 0.3745(4) 0.32837(16) -0.1872(4) 0.0531(11) Uani 1 1 d . . .
H11A H 0.4085 0.3442 -0.2413 0.064 Uiso 1 1 d R . .
H11B H 0.4217 0.3444 -0.1085 0.064 Uiso 1 1 d R . .
C12B C 0.2402(4) 0.34814(19) -0.2268(4) 0.0643(13) Uani 1 1 d . . .
H12A H 0.2353 0.3901 -0.2285 0.096 Uiso 1 1 d R . .
H12B H 0.1927 0.3330 -0.3062 0.096 Uiso 1 1 d R . .
H12C H 0.2061 0.3332 -0.1720 0.096 Uiso 1 1 d R . .
C13B C 0.3008(3) 0.15799(15) 0.0223(3) 0.0369(9) Uani 1 1 d . . .
H13A H 0.2196 0.1754 0.0033 0.044 Uiso 1 1 d R . .
H13B H 0.3594 0.1762 0.0945 0.044 Uiso 1 1 d R . .
C14B C 0.2902(4) 0.09418(17) 0.0487(4) 0.0538(11) Uani 1 1 d . . .
H14A H 0.3725 0.0768 0.0773 0.065 Uiso 1 1 d R . .
H14B H 0.2369 0.0746 -0.0241 0.065 Uiso 1 1 d R . .
C15B C 0.2337(4) 0.0872(2) 0.1408(4) 0.0605(12) Uani 1 1 d . . .
H15A H 0.2812 0.1113 0.2088 0.073 Uiso 1 1 d R . .
H15B H 0.2411 0.0474 0.1682 0.073 Uiso 1 1 d R . .
C16B C 0.0976(4) 0.1063(3) 0.0959(5) 0.0864(17) Uani 1 1 d . . .
H16A H 0.0660 0.1024 0.1577 0.130 Uiso 1 1 d R . .
H16B H 0.0902 0.1463 0.0698 0.130 Uiso 1 1 d R . .
H16C H 0.0497 0.0817 0.0288 0.130 Uiso 1 1 d R . .
Cl1C Cl 0.57133(15) 0.23520(5) 0.35109(12) 0.0804(4) Uani 1 1 d . . .
Cl2C Cl 0.63789(15) 0.31941(6) 0.20849(15) 0.0927(5) Uani 1 1 d . . .
C1C C 0.5960(4) 0.30920(19) 0.3304(4) 0.0640(12) Uani 1 1 d . . .
H1CA H 0.6619 0.3240 0.4022 0.077 Uiso 1 1 d R . .
H1CB H 0.5205 0.3309 0.3167 0.077 Uiso 1 1 d R . .
H3N H 0.485(3) 0.4621(14) 0.240(3) 0.025(9) Uiso 1 1 d . . .
H1N H 0.584(3) 0.3122(17) 0.646(3) 0.038(10) Uiso 1 1 d . . .
H4N H 0.689(3) 0.4663(15) 0.379(3) 0.033(10) Uiso 1 1 d . . .
H2N H 0.388(4) 0.301(2) 0.505(3) 0.060(13) Uiso 1 1 d . . .
